data_1540176
loop_
_publ_author_name
'Jeitschko, W.'
'Dietrich, L.H.'

_publ_section_title
;
 Technetium arsenide Tc2 As3: A compound with a superstructure of Mo2 As3
 attributed to differences in metalmetal bonding
;
_journal_name_full 'Journal of Solid State Chemistry'
_journal_page_first 59
_journal_page_last 67
_journal_volume 57
_journal_year 1985
_chemical_formula_sum 'As3 Tc2'
_chemical_name_systematic 'Tc2 As3'
_space_group_IT_number 2
_symmetry_space_group_name_Hall '-P 1'
_symmetry_space_group_name_H-M 'P -1'
_cell_angle_alpha 95.69
_cell_angle_beta 102.03
_cell_angle_gamma 104.31
_cell_formula_units_Z 4
_cell_length_a 6.574
_cell_length_b 6.632
_cell_length_c 8.023
_cell_volume 327.280
_citation_journal_id_ASTM JSSCBI
_cod_data_source_file Jeitschko_JSSCBI_1985_1667.cif
_cod_data_source_block As3Tc2
_cod_original_cell_volume 327.2802
_cod_database_code 1540176

loop_
_symmetry_equiv_pos_as_xyz
x,y,z
-x,-y,-z

loop_
_atom_site_label
_atom_site_type_symbol
_atom_site_fract_x
_atom_site_fract_y
_atom_site_fract_z
_atom_site_occupancy
_atom_site_U_iso_or_equiv
As5 As-3 0.76438 0.43386 0.61596 1 0.0
As4 As-3 0.13992 0.86792 0.68559 1 0.0
Tc2 Tc+4 0.46559 0.13475 0.63453 1 0.0
As3 As-3 0.62869 0.845 0.68028 1 0.0
Tc1 Tc+4 0.91439 0.12485 0.62598 1 0.0
Tc4 Tc+4 0.08892 0.57575 0.85861 1 0.0
Tc3 Tc+4 0.62816 0.57273 0.86623 1 0.0
As2 As-3 0.0325 0.18744 0.95013 1 0.0
As1 As-3 0.54274 0.20064 0.96148 1 0.0
As6 As-3 0.26369 0.41081 0.64958 1 0.0
